data_4125674
loop_
_publ_author_name
'Chen, Zhijie'
'Weseli\'nski, \/Lukasz J'
'Adil, Karim'
'Belmabkhout, Youssef'
'Shkurenko, Aleksander'
'Jiang, Hao'
'Bhatt, Prashant M.'
'Guillerm, Vincent'
'Dauzon, Emilie'
'Xue, Dong-Xu'
'O'Keeffe, Michael'
'Eddaoudi, Mohamed'

_publ_section_title
;
 Applying the Power of Reticular Chemistry to Finding the Missing alb-MOF
 Platform Based on the (6,12)-Coordinated Edge-Transitive Net.
;
_journal_issue 8
_journal_name_full 'Journal of the American Chemical Society'
_journal_page_first 3265
_journal_page_last 3274
_journal_paper_doi 10.1021/jacs.7b00219
_journal_volume 139
_journal_year 2017
_chemical_formula_moiety '4(C2 H8 N 1+), (Y6 (O H2)2 (C69 H42 O12)2 (C7 H4 F O2)2 (O H)8)4-'
_chemical_formula_sum 'C160 H136 F2 N4 O38 Y6'
_chemical_formula_weight 3294.18
_space_group_crystal_system monoclinic
_space_group_IT_number 10
_space_group_name_Hall '-P 2y'
_space_group_name_H-M_alt 'P 1 2/m 1'
_symmetry_space_group_name_Hall '-P 2y'
_symmetry_space_group_name_H-M 'P 1 2/m 1'
_atom_sites_solution_hydrogens geom
_atom_sites_solution_primary direct
_atom_sites_solution_secondary difmap
_audit_creation_date 2016-10-10
_audit_creation_method
;
Olex2 1.2
(compiled 2016.02.19 svn.r3266 for OlexSys, GUI svn.r5155)
;
_cell_angle_alpha 90
_cell_angle_beta 115.009(8)
_cell_angle_gamma 90
_cell_formula_units_Z 1
_cell_length_a 18.998(1)
_cell_length_b 17.5118(7)
_cell_length_c 19.567(1)
_cell_measurement_reflns_used 7876
_cell_measurement_temperature 100.0(1)
_cell_measurement_theta_max 67.5990
_cell_measurement_theta_min 2.5060
_cell_volume 5899.4(6)
_computing_cell_refinement 'SAINT v8.34A (Bruker, 2013)'
_computing_data_collection 'Bruker APEX2 v2009.3-0 (Bruker AXS Inc., 2009)'
_computing_data_reduction 'SAINT v8.34A (Bruker, 2013)'
_computing_molecular_graphics 'DIAMOND (Crystal Impact GbR, 2009'
_computing_publication_material 'PublCIF. Westrip, S. P. (2010). J. Appl. Cryst. 43, 920-925.'
_computing_structure_refinement 'SHELXL-2014/7 (Sheldrick, 2014)'
_computing_structure_solution 'ShelXS (Sheldrick, 2008)'
_diffrn_ambient_temperature 100.0(1)
_diffrn_detector_area_resol_mean 8.3
_diffrn_measured_fraction_theta_full 0.999
_diffrn_measured_fraction_theta_max 0.999
_diffrn_measurement_device_type 'Bruker X8 PROSPECTOR APEX2 CCD'
_diffrn_measurement_method '\w and \f scans'
_diffrn_radiation_monochromator mirrors
_diffrn_radiation_probe x-ray
_diffrn_radiation_type CuK\a
_diffrn_radiation_wavelength 1.54184
_diffrn_reflns_av_R_equivalents 0.0917
_diffrn_reflns_av_unetI/netI 0.0837
_diffrn_reflns_Laue_measured_fraction_full 0.999
_diffrn_reflns_Laue_measured_fraction_max 0.999
_diffrn_reflns_limit_h_max 21
_diffrn_reflns_limit_h_min -22
_diffrn_reflns_limit_k_max 16
_diffrn_reflns_limit_k_min -20
_diffrn_reflns_limit_l_max 21
_diffrn_reflns_limit_l_min -23
_diffrn_reflns_number 29971
_diffrn_reflns_point_group_measured_fraction_full 0.999
_diffrn_reflns_point_group_measured_fraction_max 0.999
_diffrn_reflns_theta_full 65.088
_diffrn_reflns_theta_max 65.088
_diffrn_reflns_theta_min 2.523
_diffrn_source 'Incoatec I\ms'
_exptl_absorpt_coefficient_mu 2.331
_exptl_absorpt_correction_T_max 0.7528
_exptl_absorpt_correction_T_min 0.5473
_exptl_absorpt_correction_type multi-scan
_exptl_absorpt_process_details
;
SADABS-2014/5 (Bruker,2014/5) was used for absorption correction.
wR2(int) was 0.086 before and 0.076 after correction.
The Ratio of minimum to maximum transmission is 0.7270.
The \l/2 correction factor is 0.00150.
;
_exptl_crystal_colour colorless
_exptl_crystal_density_diffrn 0.927
_exptl_crystal_description 'truncated rectangular pyramid'
_exptl_crystal_F_000 1680
_exptl_crystal_size_max 0.075
_exptl_crystal_size_mid 0.05
_exptl_crystal_size_min 0.01
_refine_diff_density_max 2.673
_refine_diff_density_min -1.577
_refine_diff_density_rms 0.184
_refine_ls_extinction_method none
_refine_ls_goodness_of_fit_ref 1.410
_refine_ls_hydrogen_treatment constr
_refine_ls_matrix_type full
_refine_ls_number_parameters 527
_refine_ls_number_reflns 10377
_refine_ls_number_restraints 381
_refine_ls_restrained_S_all 1.405
_refine_ls_R_factor_all 0.1597
_refine_ls_R_factor_gt 0.1342
_refine_ls_shift/su_max 0.000
_refine_ls_shift/su_mean 0.000
_refine_ls_structure_factor_coef Fsqd
_refine_ls_weighting_details 'w=1/[\s^2^(Fo^2^)+(0.2000P)^2^] where P=(Fo^2^+2Fc^2^)/3'
_refine_ls_weighting_scheme calc
_refine_ls_wR_factor_gt 0.3634
_refine_ls_wR_factor_ref 0.3841
_reflns_Friedel_coverage 0.000
_reflns_number_gt 6986
_reflns_number_total 10377
_reflns_threshold_expression 'I > 2\s(I)'
_cod_data_source_file ja7b00219_si_006.cif
_cod_data_source_block kme_935c
_cod_original_cell_volume 5899.3(7)
_cod_database_code 4125674
_shelx_space_group_comment
;
The symmetry employed for this shelxl refinement is uniquely defined
by the following loop, which should always be used as a source of
symmetry information in preference to the above space-group names.
They are only intended as comments.
;
_shelx_estimated_absorpt_t_max 0.977
_shelx_estimated_absorpt_t_min 0.845
_olex2_refinement_description
;
1. Twinned data refinement
 Scales: 0.960(1) 0.040(1)
2. Fixed Uiso
 At 1.2 times of:
  All C(H) groups, All C(H,H) groups
 At 1.5 times of:
  All C(H,H,H) groups
3. Restrained distances
 C1-C2 = C2-C3 = C3-C4 = C4-C5 = C5-C6 = C6-C1
 1.39 with sigma of 0.001
 C1-C3 = C2-C4 = C3-C5 = C4-C6 = C5-C1 = C6-C2
 2.408 with sigma of 0.02
 C1-C4 = C2-C5 = C3-C6
 2.78 with sigma of 0.02
 C7-C8 = C8-C9 = C9-C10
 1.39 with sigma of 0.001
 C7-C9 = C8-C10 = C8-C8_$1 = C9-C9_$1
 2.408 with sigma of 0.02
 C7-C10 = C8-C9_$1
 2.78 with sigma of 0.02
 C18-C19 = C19-C20 = C20-C21
 1.39 with sigma of 0.001
 C18-C20 = C19-C21 = C19-C19_$1 = C20-C20_$1
 2.408 with sigma of 0.02
 C18-C21 = C19-C20_$1
 2.78 with sigma of 0.02
 C29-C30 = C30-C31 = C31-C32
 1.39 with sigma of 0.001
 C29-C31 = C30-C32 = C30-C30_$1 = C31-C31_$1
 2.408 with sigma of 0.02
 C29-C32 = C30-C31_$1
 2.78 with sigma of 0.02
 C33-C34 = C34-C35
 1.39 with sigma of 0.001
 C35-C36A = C36A-C37A = C37A-C38A = C38A-C33
 1.39 with sigma of 0.001
 C35-C36B = C36B-C37B = C37B-C38B = C38B-C33
 1.39 with sigma of 0.001
 C33-C35 = C34-C36A = C34-C36B = C35-C37A = C35-C37B
 2.408 with sigma of 0.02
 C36A-C38A = C36B-C38B = C37A-C33 = C37B-C33
 2.408 with sigma of 0.02
 C33-C36A = C33-C36B = C34-C37A = C34-C37B = C35-C38A = C35-C38B
 2.78 with sigma of 0.02
 C1-C7 = C3-C18 = C5-C29
 1.5 with sigma of 0.01
 C14-C17 = C25-C28
 1.5 with sigma of 0.01
 C36A-C39A = C36B-C39B
 1.5 with sigma of 0.02
 O5-C39A = O6A-C39A = O5-C39B = O6B-C39B
 1.23 with sigma of 0.02
 O11-C43
 1.23 with sigma of 0.02
 O4-C28 = O3-C28
 1.23 with sigma of 0.02
 C45-F1A \\sim C49-F1B
 with sigma of 0.01
4. Restrained planarity
 C36A, C39A, O6A, O5
 with sigma of 0.01
 C36B, C39B, O6B, O5
 with sigma of 0.01
 C43, C44, C45, C46, C47, C48, C49, F1A, F1B
 with sigma of 0.01
5. Uiso/Uaniso restraints and constraints
C36A \\sim C36B \\sim C37A \\sim C37B \\sim C38A \\sim C38B: within 2A with
sigma of 0.02 and sigma for terminal atoms of 0.04
O6A \\sim O6B: within 2A with sigma of 0.01 and sigma for terminal atoms of 0.02
C43 \\sim C44 \\sim C45 \\sim C46 \\sim C47 \\sim C48 \\sim C49 \\sim F1A \\sim
F1B: within 2A with sigma of 0.02 and sigma for terminal atoms of 0.04
Uanis(O7) \\sim Ueq, Uanis(O9) \\sim Ueq, Uanis(O11) \\sim Ueq: with sigma of
0.006 and sigma for terminal atoms of 0.012
Uanis(F1A) \\sim Ueq, Uanis(C17) \\sim Ueq, Uanis(C28) \\sim Ueq, Uanis(C43)
\\sim Ueq, Uanis(C46) \\sim Ueq, Uanis(C47) \\sim Ueq: with sigma of 0.03 and
sigma for terminal atoms of 0.06
Uanis(F1A) = Uanis(F1B)
6. Rigid body (RIGU) restrains
 C33, C34, C35, C36A, C36B, C37A, C37B, C38A, C38B, C39A, C39B, O6A, O6B, O5
 with sigma for 1-2 distances of 0.003 and sigma for 1-3 distances of 0.003
7. Others
 Fixed Sof: O6A(0.5) O6B(0.5) H35(0.5) H35A(0.5) C36A(0.5) C37A(0.5) H37A(0.5)
 C38A(0.5) H38A(0.5) C39A(0.5) C36B(0.5) C37B(0.5) H37B(0.5) C38B(0.5)
 H38B(0.5) C39B(0.5) H40A(0.5) H40B(0.5) H40C(0.5) H41A(0.5) H41B(0.5)
 H41C(0.5) H42A(0.5) H42B(0.5) H42C(0.5) C43(0.5) C44(0.5) C45(0.5) H45(0.25)
 C46(0.5) H46(0.5) C47(0.5) H47(0.5) C48(0.5) H48(0.5) C49(0.5) H49(0.25)
 F1A(0.25) F1B(0.25)
8.a Aromatic/amide H refined with riding coordinates:
 C8(H8), C10(H10), C12(H12), C13(H13), C15(H15), C16(H16), C19(H19), C21(H21),
 C23(H23), C24(H24), C26(H26), C27(H27), C30(H30), C32(H32), C34(H34), C35(H35),
  C35(H35A), C37A(H37A), C38A(H38A), C37B(H37B), C38B(H38B), C45(H45), C46(H46),
  C47(H47), C48(H48), C49(H49)
8.b Fitted hexagon refined as free rotating group:
 C11(C12,C13,C14,C15,C16), C22(C23,C24,C25,C26,C27), C44(C45,C46,C47,C48,C49)
8.c Idealised Me refined as rotating group:
 C40(H40A,H40B,H40C), C41(H41A,H41B,H41C), C42(H42A,H42B,H42C)
;
_platon_squeeze_void_probe_radius 1.20
_shelx_shelxl_version_number 2014/7
_olex2_submission_special_instructions 'No special instructions were received'

loop_
_space_group_symop_operation_xyz
'x, y, z'
'-x, y, -z'
'-x, -y, -z'
'x, -y, z'

loop_
_atom_site_label
_atom_site_type_symbol
_atom_site_fract_x
_atom_site_fract_y
_atom_site_fract_z
_atom_site_U_iso_or_equiv
_atom_site_adp_type
_atom_site_occupancy
_atom_site_site_symmetry_order
_atom_site_calc_flag
_atom_site_refinement_flags_posn
_atom_site_refinement_flags_adp
_atom_site_refinement_flags_occupancy
_atom_site_disorder_assembly
_atom_site_disorder_group
O1 O 0.1817(7) 0.1581(7) 0.0889(5) 0.103(4) Uani 1 1 d . . . . .
O2 O 0.2058(6) 0.0919(7) 0.1963(6) 0.091(3) Uani 1 1 d . . . . .
O3 O 0.9436(5) 0.0868(5) 0.7837(5) 0.069(2) Uani 1 1 d D . . . .
O4 O 1.0480(4) 0.1497(4) 0.8584(4) 0.0587(19) Uani 1 1 d D . . . .
O5 O 0.8000(5) 0.1157(6) 0.0377(5) 0.078(2) Uani 1 1 d D U . . .
O6A O 0.6780(15) 0.1047(17) -0.015(2) 0.147(9) Uani 0.5 1 d D U . A 1
O6B O 0.7104(16) 0.0771(12) 0.0645(19) 0.118(7) Uani 0.5 1 d D U . A 2
C1 C 0.5718(4) 0.5000 0.3677(4) 0.045(3) Uani 1 2 d DS T P . .
C2 C 0.6269(4) 0.5000 0.4422(4) 0.045(3) Uani 1 2 d DS T P . .
C3 C 0.7057(4) 0.5000 0.4589(4) 0.044(3) Uani 1 2 d DS T P . .
C4 C 0.7295(4) 0.5000 0.4008(4) 0.042(3) Uani 1 2 d DS T P . .
C5 C 0.6743(4) 0.5000 0.3263(4) 0.049(3) Uani 1 2 d DS T P . .
C6 C 0.5956(4) 0.5000 0.3095(4) 0.043(3) Uani 1 2 d DS T P . .
C7 C 0.4858(4) 0.5000 0.3486(7) 0.043(3) Uani 1 2 d DS T P . .
C8 C 0.4443(3) 0.4319(3) 0.3337(5) 0.050(2) Uani 1 1 d D . . . .
H8 H 0.4717 0.3849 0.3466 0.060 Uiso 1 1 calc R . . . .
C9 C 0.3635(3) 0.4310(3) 0.3004(5) 0.060(3) Uani 1 1 d D . . . .
C10 C 0.3237(6) 0.5000 0.2875(8) 0.062(4) Uani 1 2 d DS T P . .
H10 H 0.2688 0.5000 0.2698 0.075 Uiso 1 2 calc RS T P . .
C11 C 0.3193(4) 0.3587(5) 0.2724(4) 0.069(3) Uani 1 1 d . . . . .
C12 C 0.3465(4) 0.2892(5) 0.3083(4) 0.082(4) Uani 1 1 d G . . . .
H12 H 0.3896 0.2879 0.3563 0.098 Uiso 1 1 calc R . . . .
C13 C 0.3106(6) 0.2216(5) 0.2739(5) 0.098(5) Uani 1 1 d G . . . .
H13 H 0.3292 0.1741 0.2984 0.118 Uiso 1 1 calc R . . . .
C14 C 0.2475(6) 0.2234(5) 0.2037(5) 0.096(6) Uani 1 1 d DG . . . .
C15 C 0.2203(5) 0.2929(6) 0.1679(4) 0.097(6) Uani 1 1 d G . . . .
H15 H 0.1772 0.2941 0.1199 0.116 Uiso 1 1 calc R . . . .
C16 C 0.2562(5) 0.3605(5) 0.2022(5) 0.083(4) Uani 1 1 d G . . . .
H16 H 0.2376 0.4080 0.1777 0.100 Uiso 1 1 calc R . . . .
C17 C 0.2116(9) 0.1511(9) 0.1605(10) 0.102(6) Uani 1 1 d D U . . .
C18 C 0.7648(6) 0.5000 0.5392(4) 0.040(3) Uani 1 2 d DS T P . .
C19 C 0.7928(5) 0.4314(2) 0.5766(3) 0.045(2) Uani 1 1 d D . . . .
H19 H 0.7731 0.3844 0.5515 0.055 Uiso 1 1 calc R . . . .
C20 C 0.8493(5) 0.4312(3) 0.6505(4) 0.050(2) Uani 1 1 d D . . . .
C21 C 0.8747(8) 0.5000 0.6884(6) 0.058(4) Uani 1 2 d DS T P . .
H21 H 0.9095 0.5000 0.7404 0.069 Uiso 1 2 calc RS T P . .
C22 C 0.8829(4) 0.3575(3) 0.6918(4) 0.065(3) Uani 1 1 d . . . . .
C23 C 0.8396(3) 0.2905(4) 0.6719(4) 0.056(3) Uani 1 1 d G . . . .
H23 H 0.7881 0.2912 0.6334 0.067 Uiso 1 1 calc R . . . .
C24 C 0.8718(4) 0.2224(3) 0.7083(4) 0.064(3) Uani 1 1 d G . . . .
H24 H 0.8422 0.1767 0.6947 0.076 Uiso 1 1 calc R . . . .
C25 C 0.9472(4) 0.2214(3) 0.7647(4) 0.063(3) Uani 1 1 d DG . . . .
C26 C 0.9904(3) 0.2884(4) 0.7846(5) 0.074(4) Uani 1 1 d G . . . .
H26 H 1.0420 0.2876 0.8231 0.089 Uiso 1 1 calc R . . . .
C27 C 0.9583(4) 0.3564(3) 0.7482(5) 0.081(4) Uani 1 1 d G . . . .
H27 H 0.9879 0.4022 0.7618 0.097 Uiso 1 1 calc R . . . .
C28 C 0.9832(6) 0.1478(4) 0.8060(6) 0.054(3) Uani 1 1 d D U . . .
C29 C 0.6984(8) 0.5000 0.2620(6) 0.050(3) Uani 1 2 d DS T P . .
C30 C 0.7057(6) 0.4315(3) 0.2296(5) 0.055(3) Uani 1 1 d D . . . .
H30 H 0.6980 0.3845 0.2497 0.066 Uiso 1 1 calc R . . . .
C31 C 0.7242(7) 0.4316(3) 0.1681(5) 0.068(3) Uani 1 1 d D . . . .
C32 C 0.7357(10) 0.5000 0.1383(7) 0.067(5) Uani 1 2 d DS T P . .
H32 H 0.7512 0.5000 0.0980 0.080 Uiso 1 2 calc RS T P . .
C33 C 0.7297(6) 0.3553(6) 0.1336(8) 0.083(4) Uani 1 1 d D U . . .
C34 C 0.7852(6) 0.3426(5) 0.1061(7) 0.071(3) Uani 1 1 d D U . . .
H34 H 0.8198 0.3821 0.1069 0.085 Uiso 1 1 calc R . . . .
C35 C 0.7891(6) 0.2709(5) 0.0774(7) 0.073(3) Uani 1 1 d D U . . .
H35 H 0.8330 0.2577 0.0685 0.087 Uiso 0.5 1 calc R . . B 1
H35A H 0.8146 0.2645 0.0452 0.087 Uiso 0.5 1 calc R . . C 2
C36A C 0.7294(9) 0.2183(8) 0.0615(14) 0.080(5) Uani 0.5 1 d D U . A 1
C37A C 0.6692(9) 0.2360(8) 0.0815(13) 0.077(4) Uani 0.5 1 d D U . A 1
H37A H 0.6308 0.1988 0.0758 0.092 Uiso 0.5 1 calc R . . A 1
C38A C 0.6650(8) 0.3078(9) 0.1097(14) 0.078(5) Uani 0.5 1 d D U . A 1
H38A H 0.6187 0.3242 0.1127 0.093 Uiso 0.5 1 calc R . . A 1
C39A C 0.7359(11) 0.1434(9) 0.0267(10) 0.079(7) Uani 0.5 1 d D U . A 1
C36B C 0.7553(10) 0.2086(5) 0.0961(11) 0.076(4) Uani 0.5 1 d D U . A 2
C37B C 0.7043(11) 0.2202(6) 0.1291(12) 0.079(4) Uani 0.5 1 d D U . A 2
H37B H 0.6803 0.1780 0.1413 0.095 Uiso 0.5 1 calc R . . A 2
C38B C 0.6886(12) 0.2943(6) 0.1443(15) 0.081(5) Uani 0.5 1 d D U . A 2
H38B H 0.6498 0.3032 0.1619 0.097 Uiso 0.5 1 calc R . . A 2
C39B C 0.7553(9) 0.1310(9) 0.0650(8) 0.088(9) Uani 0.5 1 d D U . A 2
C40 C 0.5993(9) 0.5000 0.5048(7) 0.052(3) Uani 1 2 d S T P . .
H40A H 0.5542 0.4663 0.4908 0.078 Uiso 0.5 1 calc GR . . . .
H40B H 0.5847 0.5520 0.5122 0.078 Uiso 0.5 1 calc GR . . . .
H40C H 0.6412 0.4817 0.5517 0.078 Uiso 0.5 1 calc GR . . . .
C41 C 0.8151(9) 0.5000 0.4189(9) 0.060(4) Uani 1 2 d S T P . .
H41A H 0.8317 0.4479 0.4147 0.089 Uiso 0.5 1 calc GR . . . .
H41B H 0.8447 0.5188 0.4703 0.089 Uiso 0.5 1 calc GR . . . .
H41C H 0.8244 0.5333 0.3833 0.089 Uiso 0.5 1 calc GR . . . .
C42 C 0.5353(10) 0.5000 0.2277(8) 0.061(4) Uani 1 2 d S T P . .
H42A H 0.5282 0.4478 0.2078 0.091 Uiso 0.5 1 calc GR . . . .
H42B H 0.5531 0.5329 0.1977 0.091 Uiso 0.5 1 calc GR . . . .
H42C H 0.4858 0.5193 0.2251 0.091 Uiso 0.5 1 calc GR . . . .
Y1 Y 0.09089(6) 0.10826(4) -0.01817(5) 0.0484(3) Uani 1 1 d . . . . .
Y2 Y 0.10832(8) 0.0000 0.16338(7) 0.0543(4) Uani 1 2 d S T P . .
O7 O 0.1414(5) 0.0000 0.0573(5) 0.0386(19) Uani 1 2 d S TU P . .
O8 O 0.0410(3) 0.0874(3) 0.0701(3) 0.0352(12) Uani 1 1 d . . . . .
O9 O 0.0640(6) 0.0000 -0.0849(5) 0.048(2) Uani 1 2 d S TU P . .
O10 O 0.1866(12) 0.0000 0.2994(8) 0.126(7) Uani 1 2 d S T P . .
O11 O 0.0516(5) 0.2321(5) -0.0127(6) 0.076(2) Uani 1 1 d D U . . .
C43 C 0.0193(11) 0.2731(14) 0.0187(8) 0.066(6) Uani 0.5 1 d D U . D -3
C44 C 0.0350(7) 0.3493(6) 0.0437(5) 0.053(4) Uani 0.5 1 d . U . D -3
C45 C 0.0967(7) 0.3877(8) 0.0388(6) 0.063(5) Uani 0.5 1 d DG U . D -3
H45 H 0.1281 0.3626 0.0186 0.075 Uiso 0.25 1 calc R . . D -3
C46 C 0.1126(7) 0.4629(8) 0.0634(8) 0.090(7) Uani 0.5 1 d G U . D -3
H46 H 0.1547 0.4892 0.0601 0.108 Uiso 0.5 1 calc R . . D -3
C47 C 0.0667(9) 0.4996(6) 0.0929(7) 0.083(6) Uani 0.5 1 d G U . D -3
H47 H 0.0775 0.5509 0.1098 0.100 Uiso 0.5 1 calc R . . D -3
C48 C 0.0050(8) 0.4611(8) 0.0979(7) 0.082(7) Uani 0.5 1 d G U . D -3
H48 H -0.0264 0.4862 0.1180 0.098 Uiso 0.5 1 calc R . . D -3
C49 C -0.0109(7) 0.3860(8) 0.0732(6) 0.064(5) Uani 0.5 1 d DG U . D -3
H49 H -0.0530 0.3597 0.0766 0.077 Uiso 0.25 1 calc R . . D -3
F1A F 0.1351(13) 0.3561(15) 0.0135(11) 0.075(5) Uani 0.25 1 d D U . D 4
F1B F -0.0650(13) 0.3624(15) 0.0810(11) 0.075(5) Uani 0.25 1 d D U . D 5

loop_
_atom_site_aniso_label
_atom_site_aniso_U_11
_atom_site_aniso_U_22
_atom_site_aniso_U_33
_atom_site_aniso_U_23
_atom_site_aniso_U_13
_atom_site_aniso_U_12
O1 0.130(8) 0.103(8) 0.071(6) -0.043(6) 0.038(6) -0.085(7)
O2 0.077(6) 0.083(7) 0.097(7) -0.051(6) 0.021(5) -0.038(5)
O3 0.091(6) 0.051(5) 0.065(5) 0.007(4) 0.033(4) 0.019(4)
O4 0.073(5) 0.031(4) 0.063(4) 0.021(3) 0.020(4) 0.010(3)
O5 0.082(5) 0.083(6) 0.074(5) -0.028(4) 0.038(4) -0.007(4)
O6A 0.103(8) 0.109(12) 0.206(18) -0.081(13) 0.044(8) -0.021(7)
O6B 0.144(11) 0.052(7) 0.208(17) -0.052(9) 0.123(12) -0.026(8)
C1 0.054(7) 0.023(6) 0.043(7) 0.000 0.004(6) 0.000
C2 0.053(7) 0.039(7) 0.034(6) 0.000 0.012(6) 0.000
C3 0.052(7) 0.010(5) 0.053(7) 0.000 0.005(6) 0.000
C4 0.057(7) 0.017(5) 0.038(6) 0.000 0.007(6) 0.000
C5 0.056(8) 0.048(8) 0.046(7) 0.000 0.023(6) 0.000
C6 0.045(7) 0.038(7) 0.037(6) 0.000 0.008(5) 0.000
C7 0.045(7) 0.039(7) 0.033(6) 0.000 0.007(5) 0.000
C8 0.053(5) 0.041(6) 0.036(4) -0.007(4) 0.000(4) -0.009(4)
C9 0.062(6) 0.063(7) 0.040(5) -0.009(5) 0.006(5) 0.002(6)
C10 0.061(9) 0.068(11) 0.049(8) 0.000 0.013(7) 0.000
C11 0.043(5) 0.087(10) 0.061(6) -0.021(7) 0.007(5) -0.018(6)
C12 0.070(7) 0.106(12) 0.057(6) -0.006(7) 0.014(6) -0.028(8)
C13 0.086(9) 0.090(12) 0.103(11) -0.044(10) 0.024(9) -0.035(9)
C14 0.095(10) 0.115(15) 0.072(8) -0.030(9) 0.031(8) -0.060(11)
C15 0.079(9) 0.134(17) 0.067(8) -0.038(10) 0.020(7) -0.041(10)
C16 0.067(7) 0.083(10) 0.079(8) -0.039(8) 0.010(6) -0.026(7)
C17 0.085(9) 0.116(14) 0.092(10) -0.046(10) 0.025(8) -0.070(10)
C18 0.050(7) 0.022(6) 0.042(6) 0.000 0.014(6) 0.000
C19 0.063(5) 0.016(4) 0.052(5) 0.001(4) 0.019(5) 0.000(4)
C20 0.052(5) 0.030(5) 0.047(5) 0.003(4) 0.001(4) -0.001(4)
C21 0.060(8) 0.042(8) 0.049(7) 0.000 0.002(7) 0.000
C22 0.083(8) 0.032(6) 0.067(7) 0.007(5) 0.018(6) 0.009(5)
C23 0.067(6) 0.048(6) 0.045(5) 0.012(5) 0.016(5) 0.008(5)
C24 0.081(7) 0.039(6) 0.068(7) 0.004(5) 0.029(6) 0.017(5)
C25 0.084(8) 0.024(5) 0.066(6) 0.010(5) 0.017(6) 0.003(5)
C26 0.060(6) 0.044(6) 0.083(8) 0.030(6) -0.004(6) 0.007(5)
C27 0.054(6) 0.052(7) 0.093(9) 0.028(7) -0.011(6) -0.001(5)
C28 0.071(7) 0.022(5) 0.063(6) 0.011(4) 0.023(6) 0.004(4)
C29 0.063(8) 0.034(7) 0.041(6) 0.000 0.012(6) 0.000
C30 0.079(7) 0.030(5) 0.057(6) -0.005(4) 0.029(5) 0.001(5)
C31 0.079(7) 0.058(8) 0.068(7) -0.017(6) 0.033(6) -0.012(6)
C32 0.085(11) 0.079(13) 0.046(8) 0.000 0.037(8) 0.000
C33 0.093(6) 0.079(6) 0.096(8) -0.034(6) 0.059(7) -0.013(5)
C34 0.080(6) 0.068(5) 0.073(7) -0.018(5) 0.040(6) -0.001(4)
C35 0.081(6) 0.065(5) 0.083(7) -0.024(5) 0.045(6) -0.005(4)
C36A 0.085(7) 0.071(6) 0.095(11) -0.027(6) 0.049(7) -0.010(5)
C37A 0.082(7) 0.069(7) 0.086(10) -0.027(7) 0.042(7) -0.008(5)
C38A 0.087(7) 0.069(7) 0.086(12) -0.023(7) 0.046(7) -0.007(6)
C39A 0.086(6) 0.066(8) 0.098(15) -0.027(9) 0.050(6) -0.011(5)
C36B 0.084(9) 0.064(5) 0.092(10) -0.027(5) 0.050(9) -0.008(5)
C37B 0.088(8) 0.070(6) 0.094(10) -0.030(6) 0.052(8) -0.009(6)
C38B 0.089(9) 0.073(7) 0.097(11) -0.030(6) 0.055(9) -0.009(6)
C39B 0.114(15) 0.058(7) 0.12(2) -0.037(9) 0.078(18) -0.019(8)
C40 0.061(8) 0.048(8) 0.032(6) 0.000 0.005(6) 0.000
C41 0.061(9) 0.055(10) 0.056(8) 0.000 0.019(7) 0.000
C42 0.075(10) 0.063(10) 0.036(7) 0.000 0.016(7) 0.000
Y1 0.0709(6) 0.0178(4) 0.0545(5) -0.0026(3) 0.0247(4) -0.0037(3)
Y2 0.0632(8) 0.0388(7) 0.0402(6) 0.000 0.0018(5) 0.000
O7 0.049(4) 0.015(3) 0.038(3) 0.000 0.005(3) 0.000
O8 0.052(3) 0.020(3) 0.041(3) 0.005(2) 0.027(3) 0.008(2)
O9 0.080(5) 0.017(3) 0.038(4) 0.000 0.018(3) 0.000
O10 0.119(13) 0.154(19) 0.060(8) 0.000 -0.004(8) 0.000
O11 0.093(4) 0.033(3) 0.111(5) -0.006(3) 0.053(4) 0.001(3)
C43 0.061(12) 0.077(12) 0.038(10) -0.015(8) 0.000(8) 0.006(9)
C44 0.069(9) 0.044(9) 0.042(8) -0.002(7) 0.020(7) -0.010(8)
C45 0.069(10) 0.048(10) 0.053(9) 0.000(8) 0.008(8) -0.008(9)
C46 0.094(12) 0.061(10) 0.074(11) -0.002(10) -0.004(10) 0.000(11)
C47 0.113(11) 0.025(7) 0.073(9) -0.005(14) 0.001(9) 0.008(14)
C48 0.115(13) 0.037(10) 0.070(10) -0.011(9) 0.015(11) 0.020(11)
C49 0.103(12) 0.019(8) 0.054(9) -0.009(7) 0.017(9) 0.001(8)
F1A 0.077(11) 0.052(11) 0.098(12) -0.022(10) 0.038(10) -0.015(9)
F1B 0.077(11) 0.052(11) 0.098(12) -0.022(10) 0.038(10) -0.015(9)

loop_
_atom_type_symbol
_atom_type_description
_atom_type_scat_dispersion_real
_atom_type_scat_dispersion_imag
_atom_type_scat_source
C C 0.0181 0.0091 'International Tables Vol C Tables 4.2.6.8 and 6.1.1.4'
H H 0.0000 0.0000 'International Tables Vol C Tables 4.2.6.8 and 6.1.1.4'
F F 0.0727 0.0534 'International Tables Vol C Tables 4.2.6.8 and 6.1.1.4'
O O 0.0492 0.0322 'International Tables Vol C Tables 4.2.6.8 and 6.1.1.4'
Y Y -0.2670 2.0244 'International Tables Vol C Tables 4.2.6.8 and 6.1.1.4'
N N 0.0311 0.0180 'International Tables Vol C Tables 4.2.6.8 and 6.1.1.4'

loop_
_geom_angle_atom_site_label_1
_geom_angle_atom_site_label_2
_geom_angle_atom_site_label_3
_geom_angle
_geom_angle_site_symmetry_1
_geom_angle_site_symmetry_3
C17 O1 Y1 142.7(9) . .
C17 O2 Y2 130.6(9) . .
C28 O3 Y2 135.1(8) . 3_656
C28 O4 Y1 130.5(7) . 1_656
C39A O5 Y1 153.4(10) . 2_655
C39B O5 Y1 162.0(10) . 2_655
C2 C1 C6 119.9(6) . .
C2 C1 C7 120.9(7) . .
C6 C1 C7 119.2(7) . .
C1 C2 C40 118.8(8) . .
C3 C2 C1 120.3(6) . .
C3 C2 C40 120.9(8) . .
C2 C3 C4 119.9(6) . .
C2 C3 C18 120.2(8) . .
C4 C3 C18 119.9(7) . .
C3 C4 C41 119.9(8) . .
C5 C4 C3 119.7(6) . .
C5 C4 C41 120.3(9) . .
C4 C5 C29 121.0(7) . .
C6 C5 C4 120.4(6) . .
C6 C5 C29 118.5(8) . .
C1 C6 C42 120.0(9) . .
C5 C6 C1 119.8(6) . .
C5 C6 C42 120.3(9) . .
C8 C7 C1 120.6(4) 4_565 .
C8 C7 C1 120.6(4) . .
C8 C7 C8 118.0(7) . 4_565
C7 C8 H8 119.2 . .
C7 C8 C9 121.6(6) . .
C9 C8 H8 119.2 . .
C8 C9 C11 121.4(5) . .
C10 C9 C8 118.9(7) . .
C10 C9 C11 119.5(5) . .
C9 C10 C9 120.6(8) 4_565 .
C9 C10 H10 119.7 4_565 .
C9 C10 H10 119.7 . .
C12 C11 C9 121.8(6) . .
C12 C11 C16 120.0 . .
C16 C11 C9 117.4(6) . .
C11 C12 H12 120.0 . .
C11 C12 C13 120.0 . .
C13 C12 H12 120.0 . .
C12 C13 H13 120.0 . .
C14 C13 C12 120.0 . .
C14 C13 H13 120.0 . .
C13 C14 C15 120.0 . .
C13 C14 C17 121.9(10) . .
C15 C14 C17 117.8(10) . .
C14 C15 H15 120.0 . .
C16 C15 C14 120.0 . .
C16 C15 H15 120.0 . .
C11 C16 H16 120.0 . .
C15 C16 C11 120.0 . .
C15 C16 H16 120.0 . .
O1 C17 O2 125.2(9) . .
O1 C17 C14 114.8(15) . .
O2 C17 C14 119.6(14) . .
C19 C18 C3 120.2(3) 4_565 .
C19 C18 C3 120.2(3) . .
C19 C18 C19 119.5(6) 4_565 .
C18 C19 H19 119.8 . .
C18 C19 C20 120.4(5) . .
C20 C19 H19 119.8 . .
C19 C20 C22 121.6(4) . .
C21 C20 C19 119.6(6) . .
C21 C20 C22 118.8(5) . .
C20 C21 C20 120.2(8) . 4_565
C20 C21 H21 119.9 4_565 .
C20 C21 H21 119.9 . .
C23 C22 C20 120.3(5) . .
C23 C22 C27 120.0 . .
C27 C22 C20 119.7(5) . .
C22 C23 H23 120.0 . .
C24 C23 C22 120.0 . .
C24 C23 H23 120.0 . .
C23 C24 H24 120.0 . .
C25 C24 C23 120.0 . .
C25 C24 H24 120.0 . .
C24 C25 C26 120.0 . .
C24 C25 C28 121.0(6) . .
C26 C25 C28 119.0(6) . .
C25 C26 H26 120.0 . .
C27 C26 C25 120.0 . .
C27 C26 H26 120.0 . .
C22 C27 H27 120.0 . .
C26 C27 C22 120.0 . .
C26 C27 H27 120.0 . .
O3 C28 C25 117.4(8) . .
O4 C28 O3 123.3(8) . .
O4 C28 C25 119.3(7) . .
C30 C29 C5 120.2(4) 4_565 .
C30 C29 C5 120.2(4) . .
C30 C29 C30 119.3(7) . 4_565
C29 C30 H30 119.9 . .
C31 C30 C29 120.3(6) . .
C31 C30 H30 119.9 . .
C30 C31 C32 120.5(7) . .
C30 C31 C33 118.3(6) . .
C32 C31 C33 121.2(6) . .
C31 C32 C31 119.1(8) 4_565 .
C31 C32 H32 120.5 . .
C31 C32 H32 120.5 4_565 .
C34 C33 C31 121.2(7) . .
C38A C33 C31 117.3(8) . .
C38A C33 C34 118.8(9) . .
C38B C33 C31 117.4(8) . .
C38B C33 C34 120.1(8) . .
C33 C34 H34 120.7 . .
C35 C34 C33 118.7(6) . .
C35 C34 H34 120.7 . .
C34 C35 H35 119.6 . .
C34 C35 H35A 120.2 . .
C34 C35 C36B 119.5(7) . .
C36A C35 C34 120.7(7) . .
C36A C35 H35 119.6 . .
C36B C35 H35A 120.2 . .
C35 C36A C37A 118.6(8) . .
C35 C36A C39A 117.6(10) . .
C37A C36A C39A 123.7(9) . .
C36A C37A H37A 119.8 . .
C36A C37A C38A 120.4(9) . .
C38A C37A H37A 119.8 . .
C33 C38A C37A 118.9(8) . .
C33 C38A H38A 120.6 . .
C37A C38A H38A 120.6 . .
O5 C39A O6A 115.4(19) . .
O5 C39A C36A 121.5(16) . .
O6A C39A C36A 123.1(19) . .
C35 C36B C37B 119.8(8) . .
C35 C36B C39B 122.0(11) . .
C37B C36B C39B 116.4(10) . .
C36B C37B H37B 120.3 . .
C38B C37B C36B 119.4(8) . .
C38B C37B H37B 120.3 . .
C33 C38B C37B 120.0(9) . .
C33 C38B H38B 120.0 . .
C37B C38B H38B 120.0 . .
O5 C39B O6B 115.3(17) . .
O5 C39B C36B 120.2(15) . .
O6B C39B C36B 124.5(16) . .
C2 C40 H40A 109.5 . .
C2 C40 H40B 109.5 . .
C2 C40 H40C 109.5 . .
H40A C40 H40B 109.5 . .
H40A C40 H40C 109.5 . .
H40B C40 H40C 109.5 . .
C4 C41 H41A 109.5 . .
C4 C41 H41B 109.5 . .
C4 C41 H41C 109.5 . .
H41A C41 H41B 109.5 . .
H41A C41 H41C 109.5 . .
H41B C41 H41C 109.5 . .
C6 C42 H42A 109.5 . .
C6 C42 H42B 109.5 . .
C6 C42 H42C 109.5 . .
H42A C42 H42B 109.5 . .
H42A C42 H42C 109.5 . .
H42B C42 H42C 109.5 . .
O1 Y1 O4 130.0(3) . 1_454
O1 Y1 O5 74.9(4) . 2_655
O1 Y1 Y1 103.0(3) . 2
O1 Y1 Y1 112.8(4) . 4
O1 Y1 Y2 66.8(3) . .
O1 Y1 O7 77.2(4) . .
O1 Y1 O8 137.3(4) . 2
O1 Y1 O8 76.2(3) . .
O1 Y1 O11 74.3(5) . .
O4 Y1 Y1 104.4(2) 1_454 2
O4 Y1 Y1 108.25(19) 1_454 4
O4 Y1 Y2 162.90(19) 1_454 .
O4 Y1 O7 141.3(3) 1_454 .
O4 Y1 O8 138.6(2) 1_454 .
O5 Y1 O4 75.5(3) 2_655 1_454
O5 Y1 Y1 176.6(3) 2_655 2
O5 Y1 Y1 93.3(3) 2_655 4
O5 Y1 Y2 116.7(2) 2_655 .
O5 Y1 O7 89.6(3) 2_655 .
O5 Y1 O8 145.5(3) 2_655 .
O5 Y1 O8 147.0(3) 2_655 2
O5 Y1 O11 106.8(3) 2_655 .
Y1 Y1 Y1 90.0 4 2
Y1 Y1 Y2 64.29(3) 2 .
Y1 Y1 Y2 61.041(15) 4 .
O7 Y1 Y1 92.5(2) . 2
O7 Y1 Y1 36.05(15) . 4
O7 Y1 Y2 35.1(2) . .
O8 Y1 O4 75.6(2) 2 1_454
O8 Y1 Y1 34.75(13) 2 2
O8 Y1 Y1 34.32(14) . 2
O8 Y1 Y1 80.98(14) . 4
O8 Y1 Y1 80.88(15) 2 4
O8 Y1 Y2 32.25(14) . .
O8 Y1 Y2 89.02(14) 2 .
O8 Y1 O7 65.9(3) . .
O8 Y1 O7 103.3(2) 2 .
O8 Y1 O8 66.0(2) 2 .
O8 Y1 O11 81.8(3) 2 .
O9 Y1 O1 140.2(5) . .
O9 Y1 O4 76.3(3) . 1_454
O9 Y1 O5 87.1(4) . 2_655
O9 Y1 Y1 32.00(19) . 4
O9 Y1 Y1 96.2(3) . 2
O9 Y1 Y2 91.7(2) . .
O9 Y1 O7 67.3(2) . .
O9 Y1 O8 103.7(3) . .
O9 Y1 O8 70.7(3) . 2
O9 Y1 O11 145.5(3) . .
O11 Y1 O4 77.1(3) . 1_454
O11 Y1 Y1 69.8(2) . 2
O11 Y1 Y1 159.8(2) . 4
O11 Y1 Y2 108.5(3) . .
O11 Y1 O7 141.6(3) . .
O11 Y1 O8 82.6(3) . .
O2 Y2 O2 87.4(6) . 4
O2 Y2 Y1 70.6(3) 4 4
O2 Y2 Y1 109.7(3) 4 .
O2 Y2 Y1 70.6(3) . .
O2 Y2 Y1 109.7(3) . 4
O2 Y2 O7 76.8(3) . .
O2 Y2 O7 76.8(3) 4 .
O2 Y2 O10 69.6(5) 4 .
O2 Y2 O10 69.6(5) . .
O3 Y2 O2 141.2(4) 3_656 .
O3 Y2 O2 81.9(4) 2_656 .
O3 Y2 O2 81.9(4) 3_656 4
O3 Y2 O2 141.2(4) 2_656 4
O3 Y2 O3 83.4(4) 2_656 3_656
O3 Y2 Y1 101.7(2) 2_656 .
O3 Y2 Y1 147.8(2) 2_656 4
O3 Y2 Y1 101.7(2) 3_656 4
O3 Y2 Y1 147.8(2) 3_656 .
O3 Y2 O7 135.3(2) 2_656 .
O3 Y2 O7 135.3(2) 3_656 .
O3 Y2 O8 73.5(3) 2_656 .
O3 Y2 O8 73.5(3) 3_656 4
O3 Y2 O8 126.7(3) 3_656 .
O3 Y2 O8 126.7(3) 2_656 4
O3 Y2 O10 71.7(4) 3_656 .
O3 Y2 O10 71.7(4) 2_656 .
Y1 Y2 Y1 57.92(3) . 4
O7 Y2 Y1 34.02(10) . 4
O7 Y2 Y1 34.02(10) . .
O7 Y2 O10 132.8(6) . .
O8 Y2 O2 141.9(3) 4 .
O8 Y2 O2 141.9(3) . 4
O8 Y2 O2 82.6(4) . .
O8 Y2 O2 82.5(4) 4 4
O8 Y2 Y1 78.35(14) . 4
O8 Y2 Y1 32.46(14) 4 4
O8 Y2 Y1 32.46(14) . .
O8 Y2 Y1 78.35(14) 4 .
O8 Y2 O7 65.08(19) 4 .
O8 Y2 O7 65.08(19) . .
O8 Y2 O8 83.0(3) 4 .
O8 Y2 O10 137.78(17) 4 .
O8 Y2 O10 137.78(17) . .
O10 Y2 Y1 140.2(4) . .
O10 Y2 Y1 140.2(4) . 4
Y1 O7 Y1 107.9(3) . 4
Y1 O7 Y2 110.9(3) . .
Y1 O7 Y2 110.9(3) 4 .
Y1 O8 Y1 110.9(2) 2 .
Y1 O8 Y2 126.2(3) 2 .
Y2 O8 Y1 115.3(2) . .
Y1 O9 Y1 116.0(4) 4 .
C43 O11 Y1 142.2(13) . .
O11 C43 C44 129(2) . .
C45 C44 C43 119.7(13) . .
C45 C44 C49 120.0 . .
C49 C44 C43 120.3(13) . .
C44 C45 H45 120.0 . .
C44 C45 C46 120.0 . .
C46 C45 H45 120.0 . .
C45 C46 H46 120.0 . .
C47 C46 C45 120.0 . .
C47 C46 H46 120.0 . .
C46 C47 H47 120.0 . .
C46 C47 C48 120.0 . .
C48 C47 H47 120.0 . .
C47 C48 H48 120.0 . .
C49 C48 C47 120.0 . .
C49 C48 H48 120.0 . .
C44 C49 H49 120.0 . .
C48 C49 C44 120.0 . .
C48 C49 H49 120.0 . .

loop_
_geom_bond_atom_site_label_1
_geom_bond_atom_site_label_2
_geom_bond_distance
_geom_bond_site_symmetry_2
O1 C17 1.28(2) .
O1 Y1 2.251(8) .
O2 C17 1.28(2) .
O2 Y2 2.330(10) .
O3 C28 1.273(12) .
O3 Y2 2.285(9) 3_656
O4 C28 1.224(11) .
O4 Y1 2.315(7) 1_656
O5 C39A 1.244(16) .
O5 C39B 1.211(16) .
O5 Y1 2.264(9) 2_655
O6A C39A 1.252(17) .
O6B C39B 1.269(17) .
C1 C2 1.3901(10) .
C1 C6 1.3902(10) .
C1 C7 1.516(8) .
C2 C3 1.3901(10) .
C2 C40 1.522(17) .
C3 C4 1.3901(10) .
C3 C18 1.496(7) .
C4 C5 1.3901(10) .
C4 C41 1.511(18) .
C5 C6 1.3901(10) .
C5 C29 1.509(8) .
C6 C42 1.524(16) .
C7 C8 1.3902(10) .
C7 C8 1.3902(10) 4_565
C8 H8 0.9500 .
C8 C9 1.3900(10) .
C9 C10 1.3900(10) .
C9 C11 1.491(8) .
C10 C9 1.3900(10) 4_565
C10 H10 0.9500 .
C11 C12 1.3900 .
C11 C16 1.3900 .
C12 H12 0.9500 .
C12 C13 1.3900 .
C13 H13 0.9500 .
C13 C14 1.3900 .
C14 C15 1.3900 .
C14 C17 1.515(9) .
C15 H15 0.9500 .
C15 C16 1.3900 .
C16 H16 0.9500 .
C18 C19 1.3902(10) .
C18 C19 1.3902(10) 4_565
C19 H19 0.9500 .
C19 C20 1.3901(10) .
C20 C21 1.3901(10) .
C20 C22 1.514(7) .
C21 C20 1.3901(10) 4_565
C21 H21 0.9500 .
C22 C23 1.3900 .
C22 C27 1.3900 .
C23 H23 0.9500 .
C23 C24 1.3900 .
C24 H24 0.9500 .
C24 C25 1.3900 .
C25 C26 1.3900 .
C25 C28 1.522(7) .
C26 H26 0.9500 .
C26 C27 1.3900 .
C27 H27 0.9500 .
C29 C30 1.3900(10) .
C29 C30 1.3900(10) 4_565
C30 H30 0.9500 .
C30 C31 1.3899(10) .
C31 C32 1.3900(10) .
C31 C33 1.520(10) .
C32 C31 1.3900(10) 4_565
C32 H32 0.9500 .
C33 C34 1.3901(10) .
C33 C38A 1.3901(10) .
C33 C38B 1.3901(10) .
C34 H34 0.9500 .
C34 C35 1.3900(10) .
C35 H35 0.9500 .
C35 H35A 0.9500 .
C35 C36A 1.3900(10) .
C35 C36B 1.3902(10) .
C36A C37A 1.3901(10) .
C36A C39A 1.506(16) .
C37A H37A 0.9500 .
C37A C38A 1.3901(10) .
C38A H38A 0.9500 .
C36B C37B 1.3901(10) .
C36B C39B 1.488(16) .
C37B H37B 0.9500 .
C37B C38B 1.3901(10) .
C38B H38B 0.9500 .
C40 H40A 0.9800 .
C40 H40B 0.9800 .
C40 H40C 0.9800 .
C41 H41A 0.9800 .
C41 H41B 0.9800 .
C41 H41C 0.9800 .
C42 H42A 0.9800 .
C42 H42B 0.9800 .
C42 H42C 0.9800 .
Y1 O4 2.316(7) 1_454
Y1 O5 2.264(9) 2_655
Y1 Y1 3.809(2) 2
Y1 Y1 3.7917(15) 4
Y1 Y2 3.9153(15) .
Y1 O7 2.345(5) .
Y1 O8 2.324(6) .
Y1 O8 2.299(6) 2
Y1 O9 2.235(5) .
Y1 O11 2.311(8) .
Y2 O2 2.330(10) 4
Y2 O3 2.285(9) 2_656
Y2 O3 2.285(9) 3_656
Y2 Y1 3.9154(15) 4
Y2 O7 2.409(9) .
Y2 O8 2.310(6) .
Y2 O8 2.310(6) 4
Y2 O10 2.439(14) .
O7 Y1 2.345(5) 4
O8 Y1 2.299(6) 2
O9 Y1 2.235(5) 4
O11 C43 1.261(16) .
C43 C44 1.41(3) .
C44 C45 1.3900 .
C44 C49 1.3900 .
C45 H45 0.9500 .
C45 C46 1.3900 .
C45 F1A 1.18(2) .
C46 H46 0.9500 .
C46 C47 1.3900 .
C47 H47 0.9500 .
C47 C48 1.3900 .
C48 H48 0.9500 .
C48 C49 1.3900 .
C49 H49 0.9500 .
C49 F1B 1.18(2) .

loop_
_geom_torsion_atom_site_label_1
_geom_torsion_atom_site_label_2
_geom_torsion_atom_site_label_3
_geom_torsion_atom_site_label_4
_geom_torsion
_geom_torsion_site_symmetry_1
_geom_torsion_site_symmetry_4
C1 C2 C3 C4 0.000(2) . .
C1 C2 C3 C18 180.000(2) . .
C1 C7 C8 C9 -165.7(9) . .
C2 C1 C6 C5 0.000(1) . .
C2 C1 C6 C42 180.000(2) . .
C2 C1 C7 C8 -95.3(10) . .
C2 C1 C7 C8 95.3(10) . 4_565
C2 C3 C4 C5 0.000(2) . .
C2 C3 C4 C41 180.000(3) . .
C2 C3 C18 C19 -90.3(11) . 4_565
C2 C3 C18 C19 90.3(11) . .
C3 C4 C5 C6 0.000(2) . .
C3 C4 C5 C29 180.000(2) . .
C3 C18 C19 C20 178.2(10) . .
C4 C3 C18 C19 -89.7(11) . .
C4 C3 C18 C19 89.7(11) . 4_565
C4 C5 C6 C1 0.000(1) . .
C4 C5 C6 C42 180.000(2) . .
C4 C5 C29 C30 93.3(11) . .
C4 C5 C29 C30 -93.3(11) . 4_565
C5 C29 C30 C31 177.0(10) . .
C6 C1 C2 C3 0.000(1) . .
C6 C1 C2 C40 180.000(3) . .
C6 C1 C7 C8 84.7(10) . .
C6 C1 C7 C8 -84.7(10) . 4_565
C6 C5 C29 C30 86.7(11) . 4_565
C6 C5 C29 C30 -86.7(11) . .
C7 C1 C2 C3 180.000(1) . .
C7 C1 C2 C40 0.000(3) . .
C7 C1 C6 C5 180.000(1) . .
C7 C1 C6 C42 0.000(2) . .
C7 C8 C9 C10 -5.4(17) . .
C7 C8 C9 C11 169.4(10) . .
C8 C7 C8 C9 4.1(19) 4_565 .
C8 C9 C10 C9 7(2) . 4_565
C8 C9 C11 C12 33.8(13) . .
C8 C9 C11 C16 -135.8(9) . .
C9 C11 C12 C13 -169.3(9) . .
C9 C11 C16 C15 169.8(9) . .
C10 C9 C11 C12 -151.5(11) . .
C10 C9 C11 C16 39.0(14) . .
C11 C9 C10 C9 -168.2(9) . 4_565
C11 C12 C13 C14 0.0 . .
C12 C11 C16 C15 0.0 . .
C12 C13 C14 C15 0.0 . .
C12 C13 C14 C17 173.8(12) . .
C13 C14 C15 C16 0.0 . .
C13 C14 C17 O1 -149.5(12) . .
C13 C14 C17 O2 37.9(19) . .
C14 C15 C16 C11 0.0 . .
C15 C14 C17 O1 24.5(19) . .
C15 C14 C17 O2 -148.2(13) . .
C16 C11 C12 C13 0.0 . .
C17 C14 C15 C16 -174.1(12) . .
C18 C3 C4 C5 180.000(2) . .
C18 C3 C4 C41 0.000(2) . .
C18 C19 C20 C21 3.7(19) . .
C18 C19 C20 C22 -177.8(11) . .
C19 C18 C19 C20 -1(2) 4_565 .
C19 C20 C21 C20 -6(2) . 4_565
C19 C20 C22 C23 -26.5(14) . .
C19 C20 C22 C27 151.4(9) . .
C20 C22 C23 C24 177.8(9) . .
C20 C22 C27 C26 -177.8(9) . .
C21 C20 C22 C23 152.1(11) . .
C21 C20 C22 C27 -30.1(15) . .
C22 C20 C21 C20 175.3(10) . 4_565
C22 C23 C24 C25 0.0 . .
C23 C22 C27 C26 0.0 . .
C23 C24 C25 C26 0.0 . .
C23 C24 C25 C28 179.2(9) . .
C24 C25 C26 C27 0.0 . .
C24 C25 C28 O3 4.5(14) . .
C24 C25 C28 O4 -175.7(8) . .
C25 C26 C27 C22 0.0 . .
C26 C25 C28 O3 -176.3(9) . .
C26 C25 C28 O4 3.5(14) . .
C27 C22 C23 C24 0.0 . .
C28 C25 C26 C27 -179.2(9) . .
C29 C5 C6 C1 180.000(1) . .
C29 C5 C6 C42 0.000(2) . .
C29 C30 C31 C32 0(2) . .
C29 C30 C31 C33 -178.5(12) . .
C30 C29 C30 C31 3(2) 4_565 .
C30 C31 C32 C31 -3(3) . 4_565
C30 C31 C33 C34 -143.0(13) . .
C30 C31 C33 C38A 56(2) . .
C30 C31 C33 C38B 24(2) . .
C31 C33 C34 C35 177.9(11) . .
C31 C33 C38A C37A -176.7(19) . .
C31 C33 C38B C37B -166(2) . .
C32 C31 C33 C34 38(2) . .
C32 C31 C33 C38A -122.7(19) . .
C32 C31 C33 C38B -154.4(18) . .
C33 C31 C32 C31 175.1(10) . 4_565
C33 C34 C35 C36A 13(2) . .
C33 C34 C35 C36B -19(2) . .
C34 C33 C38A C37A 22(3) . .
C34 C33 C38B C37B 2(3) . .
C34 C35 C36A C37A -6(3) . .
C34 C35 C36A C39A 176.9(14) . .
C34 C35 C36B C37B 14(3) . .
C34 C35 C36B C39B 177.9(13) . .
C35 C36A C37A C38A 6(4) . .
C35 C36A C39A O5 27(2) . .
C35 C36A C39A O6A -153(2) . .
C35 C36B C37B C38B -1(3) . .
C35 C36B C39B O5 18(2) . .
C35 C36B C39B O6B -162(2) . .
C36A C37A C38A C33 -14(4) . .
C37A C36A C39A O5 -150(2) . .
C37A C36A C39A O6A 30(2) . .
C38A C33 C34 C35 -21(2) . .
C39A C36A C37A C38A -177(2) . .
C36B C37B C38B C33 -7(4) . .
C37B C36B C39B O5 -177.4(18) . .
C37B C36B C39B O6B 2.6(18) . .
C38B C33 C34 C35 11(2) . .
C39B C36B C37B C38B -166(2) . .
C40 C2 C3 C4 180.000(2) . .
C40 C2 C3 C18 0.000(2) . .
C41 C4 C5 C6 180.000(1) . .
C41 C4 C5 C29 0.000(2) . .
Y1 O1 C17 O2 18(3) . .
Y1 O1 C17 C14 -154.5(14) . .
Y1 O4 C28 O3 -55.0(16) 1_656 .
Y1 O4 C28 C25 125.2(9) 1_656 .
Y1 O5 C39A O6A 103(3) 2_655 .
Y1 O5 C39A C36A -77(3) 2_655 .
Y1 O5 C39B O6B -139(4) 2_655 .
Y1 O5 C39B C36B 41(4) 2_655 .
Y1 O11 C43 C44 143.1(12) . .
Y2 O2 C17 O1 -29(3) . .
Y2 O2 C17 C14 143.2(10) . .
Y2 O3 C28 O4 62.1(16) 3_656 .
Y2 O3 C28 C25 -118.1(10) 3_656 .
O11 C43 C44 C45 -3.9(12) . .
O11 C43 C44 C49 176.1(12) . .
C43 C44 C45 C46 -179.95(9) . .
C43 C44 C49 C48 179.95(9) . .
C44 C45 C46 C47 0.0 . .
C45 C44 C49 C48 0.0 . .
C45 C46 C47 C48 0.0 . .
C46 C47 C48 C49 0.0 . .
C47 C48 C49 C44 0.0 . .
C49 C44 C45 C46 0.0 . .

loop_
_platon_squeeze_void_nr
_platon_squeeze_void_average_x
_platon_squeeze_void_average_y
_platon_squeeze_void_average_z
_platon_squeeze_void_volume
_platon_squeeze_void_count_electrons
_platon_squeeze_void_content
1 -0.789 -0.603 -0.475 3133 480 ' '

loop_
_twin_individual_id
_twin_individual_mass_fraction_refined
1 0.9598(14)
2 0.0402(14)
